data_2203220
loop_
_publ_author_name
'Ming-Hua Huang  '
'Li-Hua Bi'
'Shao-Jun Dong'

_publ_section_title
;
 Bis[tris(2,2'-bipyridyl-\k^2^<i>N,N</i>')iron(II)]
 <i>cyclo</i>-tetravanadate decahydrate
;
_journal_issue 2
_journal_name_full 'Acta Crystallographica Section E'
_journal_page_first m153
_journal_page_last m155
_journal_paper_doi 10.1107/S1600536803029532
_journal_volume 60
_journal_year 2004
_chemical_formula_iupac '[Fe (C10 H8 N2)3]2 [V4 O12], 10H2 O'
_chemical_formula_moiety 'C60 H48 Fe2 N12, V4 O12, 10(H2 O)'
_chemical_formula_sum 'C60 H68 Fe2 N12 O22 V4'
_chemical_formula_weight 1624.72
_chemical_name_systematic
;
Bis[tris(2,2'-bipyridyl-\k^2^N,N')iron(II)] cyclo-tetravanadate decahydrate
;
_space_group_IT_number 15
_symmetry_cell_setting monoclinic
_symmetry_space_group_name_Hall '-C 2yc'
_symmetry_space_group_name_H-M 'C 1 2/c 1'
_atom_sites_solution_hydrogens geom
_atom_sites_solution_primary direct
_atom_sites_solution_secondary difmap
_cell_angle_alpha 90.00
_cell_angle_beta 103.296(14)
_cell_angle_gamma 90.00
_cell_formula_units_Z 4
_cell_length_a 21.619(3)
_cell_length_b 13.656(3)
_cell_length_c 23.517(4)
_cell_measurement_reflns_used 28
_cell_measurement_temperature 293(2)
_cell_measurement_theta_max 11.17
_cell_measurement_theta_min 5.20
_cell_volume 6757(2)
_computing_cell_refinement XSCANS
_computing_data_collection 'XSCANS  (Siemens, 1994)'
_computing_data_reduction 'SHELXTL (Siemens, 1994)'
_computing_molecular_graphics SHELXTL
_computing_publication_material SHELXTL
_computing_structure_refinement SHELXTL
_computing_structure_solution SHELXTL
_diffrn_ambient_temperature 293(2)
_diffrn_measured_fraction_theta_full 0.998
_diffrn_measured_fraction_theta_max 0.998
_diffrn_measurement_device_type 'Siemens P4'
_diffrn_measurement_method \w
_diffrn_radiation_monochromator graphite
_diffrn_radiation_source 'fine-focus sealed tube'
_diffrn_radiation_type MoK\a
_diffrn_radiation_wavelength 0.71073
_diffrn_reflns_av_R_equivalents 0.0304
_diffrn_reflns_av_sigmaI/netI 0.0800
_diffrn_reflns_limit_h_max 26
_diffrn_reflns_limit_h_min -1
_diffrn_reflns_limit_k_max 16
_diffrn_reflns_limit_k_min -1
_diffrn_reflns_limit_l_max 28
_diffrn_reflns_limit_l_min -29
_diffrn_reflns_number 7943
_diffrn_reflns_theta_full 25.99
_diffrn_reflns_theta_max 25.99
_diffrn_reflns_theta_min 1.78
_diffrn_standards_decay_% 0
_diffrn_standards_interval_count 197
_diffrn_standards_number 3
_exptl_absorpt_coefficient_mu 1.034
_exptl_absorpt_correction_T_max 0.830
_exptl_absorpt_correction_T_min 0.622
_exptl_absorpt_correction_type psi-scan
_exptl_absorpt_process_details '(SHELXTL; Siemens, 1994)'
_exptl_crystal_colour Black--red
_exptl_crystal_density_diffrn 1.597
_exptl_crystal_density_method 'not measured'
_exptl_crystal_description block
_exptl_crystal_F_000 3328
_exptl_crystal_size_max 0.48
_exptl_crystal_size_mid 0.32
_exptl_crystal_size_min 0.18
_refine_diff_density_max 1.549
_refine_diff_density_min -1.371
_refine_ls_extinction_method none
_refine_ls_goodness_of_fit_ref 1.070
_refine_ls_hydrogen_treatment constr
_refine_ls_matrix_type full
_refine_ls_number_parameters 439
_refine_ls_number_reflns 6634
_refine_ls_number_restraints 1
_refine_ls_restrained_S_all 1.072
_refine_ls_R_factor_all 0.1116
_refine_ls_R_factor_gt 0.0741
_refine_ls_shift/su_max 0.000
_refine_ls_shift/su_mean 0.000
_refine_ls_structure_factor_coef Fsqd
_refine_ls_weighting_details 'calc w = 1/[\s^2^(Fo^2^)+(0.1P)^2^] where P = (Fo^2^+2Fc^2^)/3'
_refine_ls_weighting_scheme calc
_refine_ls_wR_factor_gt 0.1950
_refine_ls_wR_factor_ref 0.2111
_reflns_number_gt 4004
_reflns_number_total 6634
_reflns_threshold_expression I>2\s(I)
_cod_data_source_file om6193.cif
_cod_data_source_block I
_cod_original_sg_symbol_H-M 'C 2/c'
_cod_database_code 2203220
_cod_database_fobs_code 2203220

loop_
_symmetry_equiv_pos_as_xyz
'x, y, z'
'-x, y, -z+1/2'
'x+1/2, y+1/2, z'
'-x+1/2, y+1/2, -z+1/2'
'-x, -y, -z'
'x, -y, z-1/2'
'-x+1/2, -y+1/2, -z'
'x+1/2, -y+1/2, z-1/2'

loop_
_atom_site_label
_atom_site_fract_x
_atom_site_fract_y
_atom_site_fract_z
_atom_site_U_iso_or_equiv
_atom_site_adp_type
_atom_site_calc_flag
_atom_site_refinement_flags
_atom_site_occupancy
_atom_site_type_symbol
Fe 0.17144(4) 0.98323(6) 0.27258(3) 0.0317(2) Uani d . 1 Fe
V1 0.03685(5) 0.45290(8) 0.41920(4) 0.0424(3) Uani d . 1 V
V2 0.05750(6) 0.65404(9) 0.49935(5) 0.0547(4) Uani d . 1 V
O1 -0.0281(2) 0.4029(4) 0.4448(2) 0.0661(14) Uani d . 1 O
O2 0.0232(3) 0.4332(5) 0.3489(2) 0.0857(13) Uani d . 1 O
O3 0.1043(2) 0.4024(4) 0.4501(2) 0.0700(15) Uani d . 1 O
O4 0.0395(3) 0.5821(4) 0.4335(2) 0.0849(13) Uani d . 1 O
O5 0.0189(3) 0.7593(4) 0.4863(2) 0.0849(13) Uani d . 1 O
O6 0.1337(3) 0.6697(5) 0.5217(2) 0.0857(13) Uani d . 1 O
N1 0.2319(2) 0.9328(3) 0.22723(19) 0.0358(11) Uani d . 1 N
N2 0.2503(2) 1.0420(3) 0.3192(2) 0.0365(11) Uani d . 1 N
N3 0.0998(2) 0.9093(3) 0.22477(19) 0.0349(10) Uani d . 1 N
N4 0.1798(2) 0.8625(3) 0.32018(19) 0.0346(11) Uani d . 1 N
N5 0.1181(2) 1.0503(3) 0.31795(19) 0.0351(10) Uani d . 1 N
N6 0.1520(2) 1.1033(3) 0.22506(19) 0.0386(11) Uani d . 1 N
C1 0.2175(3) 0.8798(5) 0.1785(3) 0.0504(16) Uani d . 1 C
H1 0.1764 0.8554 0.1665 0.050 Uiso calc R 1 H
C2 0.2608(4) 0.8592(6) 0.1447(3) 0.0605(19) Uani d . 1 C
H2 0.2496 0.8202 0.1115 0.061 Uiso calc R 1 H
C3 0.3203(3) 0.8983(5) 0.1619(3) 0.0599(19) Uani d . 1 C
H3 0.3497 0.8892 0.1390 0.060 Uiso calc R 1 H
C4 0.3370(3) 0.9511(5) 0.2129(3) 0.0522(16) Uani d . 1 C
H4 0.3779 0.9760 0.2256 0.052 Uiso calc R 1 H
C5 0.2917(3) 0.9664(4) 0.2449(3) 0.0384(13) Uani d . 1 C
C6 0.3034(3) 1.0216(4) 0.2995(3) 0.0419(14) Uani d . 1 C
C7 0.3630(3) 1.0494(5) 0.3315(3) 0.0525(17) Uani d . 1 C
H7 0.3989 1.0338 0.3179 0.053 Uiso calc R 1 H
C8 0.3695(3) 1.0989(5) 0.3824(3) 0.0601(19) Uani d . 1 C
H8 0.4096 1.1163 0.4042 0.060 Uiso calc R 1 H
C9 0.3167(3) 1.1227(5) 0.4010(3) 0.0555(18) Uani d . 1 C
H9 0.3198 1.1589 0.4350 0.056 Uiso calc R 1 H
C10 0.2581(3) 1.0926(5) 0.3689(3) 0.0486(15) Uani d . 1 C
H10 0.2222 1.1083 0.3825 0.049 Uiso calc R 1 H
C11 0.0627(3) 0.9355(5) 0.1717(3) 0.0467(15) Uani d . 1 C
H11 0.0651 0.9995 0.1589 0.047 Uiso calc R 1 H
C12 0.0225(3) 0.8721(5) 0.1368(3) 0.0469(15) Uani d . 1 C
H12 -0.0015 0.8926 0.1007 0.047 Uiso calc R 1 H
C13 0.0177(3) 0.7776(6) 0.1554(3) 0.0553(18) Uani d . 1 C
H13 -0.0089 0.7331 0.1317 0.055 Uiso calc R 1 H
C14 0.0524(3) 0.7497(5) 0.2091(3) 0.0497(16) Uani d . 1 C
H14 0.0487 0.6867 0.2229 0.050 Uiso calc R 1 H
C15 0.0936(3) 0.8172(4) 0.2428(2) 0.0372(13) Uani d . 1 C
C16 0.1361(3) 0.7917(4) 0.2986(2) 0.0384(13) Uani d . 1 C
C17 0.1326(3) 0.7061(5) 0.3285(3) 0.0521(16) Uani d . 1 C
H17 0.1033 0.6579 0.3126 0.052 Uiso calc R 1 H
C18 0.1731(4) 0.6930(5) 0.3820(3) 0.0607(19) Uani d . 1 C
H18 0.1704 0.6365 0.4033 0.061 Uiso calc R 1 H
C19 0.2170(3) 0.7617(5) 0.4040(3) 0.0583(18) Uani d . 1 C
H19 0.2450 0.7523 0.4400 0.058 Uiso calc R 1 H
C20 0.2199(3) 0.8472(5) 0.3721(3) 0.0498(16) Uani d . 1 C
H20 0.2502 0.8944 0.3872 0.050 Uiso calc R 1 H
C21 0.1033(3) 1.0187(5) 0.3678(3) 0.0466(15) Uani d . 1 C
H21 0.1161 0.9562 0.3813 0.047 Uiso calc R 1 H
C22 0.0707(3) 1.0745(5) 0.3990(3) 0.0540(17) Uani d . 1 C
H22 0.0613 1.0501 0.4330 0.054 Uiso calc R 1 H
C23 0.0517(3) 1.1666(6) 0.3798(3) 0.0591(19) Uani d . 1 C
H23 0.0295 1.2055 0.4008 0.059 Uiso calc R 1 H
C24 0.0653(3) 1.2006(5) 0.3306(3) 0.0552(17) Uani d . 1 C
H24 0.0529 1.2633 0.3174 0.055 Uiso calc R 1 H
C25 0.0984(3) 1.1408(4) 0.2992(3) 0.0376(13) Uani d . 1 C
C26 0.1159(3) 1.1700(4) 0.2447(2) 0.0377(13) Uani d . 1 C
C27 0.0952(3) 1.2559(5) 0.2144(3) 0.0531(17) Uani d . 1 C
H27 0.0708 1.3012 0.2292 0.053 Uiso calc R 1 H
C28 0.1117(4) 1.2725(5) 0.1618(3) 0.063(2) Uani d . 1 C
H28 0.0977 1.3286 0.1402 0.063 Uiso calc R 1 H
C29 0.1480(3) 1.2071(5) 0.1422(3) 0.0528(17) Uani d . 1 C
H29 0.1601 1.2179 0.1073 0.053 Uiso calc R 1 H
C30 0.1674(3) 1.1233(5) 0.1743(3) 0.0488(16) Uani d . 1 C
H30 0.1924 1.0785 0.1599 0.049 Uiso calc R 1 H
OW1 0.0000 0.5410(5) 0.2500 0.0624(18) Uani d S 1 O
OW2 0.1874(3) 0.2310(5) 0.4682(3) 0.099(2) Uani d . 1 O
OW3 0.2147(4) 0.5325(6) 0.4971(3) 0.127(3) Uani d . 1 O
OW4 0.0536(4) 0.9523(6) 0.5337(4) 0.132(3) Uani d D 1 O
OW5 0.1135(5) 0.1647(8) 0.5429(4) 0.172(4) Uani d . 1 O
OW6 0.1540(7) 0.8919(13) 0.4932(7) 0.133(5) Uiso d PD 0.50 O

loop_
_atom_site_aniso_label
_atom_site_aniso_U_11
_atom_site_aniso_U_22
_atom_site_aniso_U_33
_atom_site_aniso_U_12
_atom_site_aniso_U_13
_atom_site_aniso_U_23
Fe 0.0299(4) 0.0341(4) 0.0317(4) -0.0001(3) 0.0082(3) 0.0042(3)
V1 0.0473(6) 0.0531(7) 0.0274(5) 0.0037(5) 0.0099(4) -0.0040(4)
V2 0.0772(9) 0.0534(7) 0.0342(6) -0.0136(6) 0.0146(5) -0.0091(5)
O1 0.072(3) 0.080(4) 0.052(3) -0.029(3) 0.027(2) -0.017(3)
O2 0.093(3) 0.119(3) 0.046(2) -0.029(3) 0.0180(19) -0.032(2)
O3 0.055(3) 0.090(4) 0.062(3) 0.020(3) 0.008(2) 0.008(3)
O4 0.145(4) 0.060(2) 0.0478(19) 0.004(2) 0.018(2) -0.0013(17)
O5 0.145(4) 0.060(2) 0.0478(19) 0.004(2) 0.018(2) -0.0013(17)
O6 0.093(3) 0.119(3) 0.046(2) -0.029(3) 0.0180(19) -0.032(2)
N1 0.038(3) 0.036(3) 0.036(2) 0.001(2) 0.014(2) 0.002(2)
N2 0.037(2) 0.036(3) 0.036(2) 0.000(2) 0.007(2) 0.002(2)
N3 0.030(2) 0.039(3) 0.035(2) 0.001(2) 0.0049(19) -0.002(2)
N4 0.037(2) 0.032(3) 0.035(2) 0.004(2) 0.010(2) 0.0096(19)
N5 0.031(2) 0.037(3) 0.037(2) -0.001(2) 0.009(2) 0.001(2)
N6 0.038(3) 0.042(3) 0.034(2) -0.005(2) 0.004(2) 0.006(2)
C1 0.055(4) 0.051(4) 0.051(4) -0.006(3) 0.022(3) 0.001(3)
C2 0.066(5) 0.068(5) 0.056(4) -0.002(4) 0.031(4) -0.010(4)
C3 0.064(5) 0.063(5) 0.066(4) 0.003(4) 0.042(4) 0.003(4)
C4 0.044(4) 0.053(4) 0.065(4) 0.001(3) 0.022(3) 0.011(3)
C5 0.039(3) 0.035(3) 0.045(3) 0.007(3) 0.017(3) 0.004(3)
C6 0.036(3) 0.039(3) 0.051(3) 0.000(3) 0.011(3) 0.014(3)
C7 0.034(3) 0.060(4) 0.062(4) -0.006(3) 0.007(3) -0.001(3)
C8 0.040(4) 0.065(5) 0.068(5) -0.016(3) -0.003(3) -0.005(4)
C9 0.061(4) 0.053(4) 0.046(4) -0.015(4) -0.001(3) -0.007(3)
C10 0.050(4) 0.048(4) 0.048(4) -0.007(3) 0.012(3) -0.001(3)
C11 0.043(3) 0.046(4) 0.049(4) 0.004(3) 0.007(3) 0.005(3)
C12 0.037(3) 0.057(4) 0.041(3) -0.001(3) -0.001(3) -0.006(3)
C13 0.043(4) 0.071(5) 0.049(4) -0.010(3) 0.004(3) -0.020(4)
C14 0.055(4) 0.041(4) 0.057(4) -0.011(3) 0.021(3) -0.006(3)
C15 0.036(3) 0.038(3) 0.042(3) -0.004(3) 0.017(2) -0.003(3)
C16 0.043(3) 0.035(3) 0.041(3) 0.003(3) 0.018(3) 0.002(3)
C17 0.060(4) 0.037(4) 0.059(4) -0.005(3) 0.015(3) 0.012(3)
C18 0.075(5) 0.049(4) 0.065(4) 0.009(4) 0.031(4) 0.026(4)
C19 0.058(4) 0.059(4) 0.053(4) 0.004(4) 0.002(3) 0.020(3)
C20 0.043(3) 0.066(4) 0.038(3) 0.003(3) 0.005(3) 0.010(3)
C21 0.051(4) 0.046(4) 0.046(3) 0.000(3) 0.019(3) -0.003(3)
C22 0.049(4) 0.066(5) 0.053(4) -0.007(4) 0.025(3) -0.009(3)
C23 0.052(4) 0.064(5) 0.068(5) 0.002(4) 0.027(4) -0.021(4)
C24 0.045(4) 0.051(4) 0.069(5) 0.010(3) 0.013(3) -0.007(3)
C25 0.031(3) 0.033(3) 0.045(3) -0.001(2) 0.000(2) -0.006(3)
C26 0.037(3) 0.032(3) 0.041(3) 0.002(3) 0.000(2) 0.002(2)
C27 0.051(4) 0.038(4) 0.064(4) 0.005(3) 0.000(3) 0.006(3)
C28 0.073(5) 0.047(4) 0.053(4) -0.006(4) -0.017(4) 0.023(3)
C29 0.057(4) 0.052(4) 0.045(4) -0.013(3) 0.003(3) 0.014(3)
C30 0.052(4) 0.049(4) 0.049(4) -0.001(3) 0.021(3) 0.017(3)
OW1 0.075(5) 0.047(4) 0.064(4) 0.000 0.013(4) 0.000
OW2 0.078(4) 0.122(5) 0.095(4) -0.012(4) 0.019(3) -0.019(4)
OW3 0.120(6) 0.154(7) 0.096(5) -0.016(5) -0.002(4) 0.050(5)
OW4 0.141(7) 0.115(6) 0.156(7) 0.037(5) 0.064(6) 0.038(5)
OW5 0.175(9) 0.233(11) 0.118(7) -0.038(8) 0.055(6) -0.042(7)

loop_
_atom_type_symbol
_atom_type_description
_atom_type_scat_dispersion_real
_atom_type_scat_dispersion_imag
_atom_type_scat_source
C C 0.0033 0.0016 'International Tables Vol C Tables 4.2.6.8 and 6.1.1.4'
H H 0.0000 0.0000 'International Tables Vol C Tables 4.2.6.8 and 6.1.1.4'
N N 0.0061 0.0033 'International Tables Vol C Tables 4.2.6.8 and 6.1.1.4'
O O 0.0106 0.0060 'International Tables Vol C Tables 4.2.6.8 and 6.1.1.4'
V V 0.3005 0.5294 'International Tables Vol C Tables 4.2.6.8 and 6.1.1.4'
Fe Fe 0.3463 0.8444 'International Tables Vol C Tables 4.2.6.8 and 6.1.1.4'

loop_
_geom_angle_atom_site_label_1
_geom_angle_atom_site_label_2
_geom_angle_atom_site_label_3
_geom_angle_site_symmetry_1
_geom_angle_site_symmetry_3
_geom_angle
_geom_angle_publ_flag
N5 Fe N3 . . 93.80(19) ?
N5 Fe N2 . . 92.76(19) ?
N3 Fe N2 . . 172.33(19) ?
N5 Fe N4 . . 94.00(19) ?
N3 Fe N4 . . 81.54(19) ?
N2 Fe N4 . . 94.03(18) ?
N5 Fe N6 . . 81.07(19) ?
N3 Fe N6 . . 93.76(19) ?
N2 Fe N6 . . 91.19(19) ?
N4 Fe N6 . . 172.99(19) ?
N5 Fe N1 . . 172.07(19) ?
N3 Fe N1 . . 92.51(19) ?
N2 Fe N1 . . 81.3(2) ?
N4 Fe N1 . . 91.68(19) ?
N6 Fe N1 . . 93.73(19) ?
O3 V1 O2 . . 108.5(3) ?
O3 V1 O1 . . 112.4(3) ?
O2 V1 O1 . . 107.7(3) ?
O3 V1 O4 . . 110.2(3) ?
O2 V1 O4 . . 110.1(3) ?
O1 V1 O4 . . 107.8(3) ?
O6 V2 O5 . . 112.1(3) ?
O6 V2 O1 . 5_566 109.2(3) ?
O5 V2 O1 . 5_566 105.5(3) ?
O6 V2 O4 . . 110.7(3) ?
O5 V2 O4 . . 108.4(3) ?
O1 V2 O4 5_566 . 110.8(2) ?
V2 O1 V1 5_566 . 149.8(3) ?
V1 O4 V2 . . 133.6(3) ?
C1 N1 C5 . . 118.0(5) ?
C1 N1 Fe . . 126.7(4) no
C5 N1 Fe . . 114.8(4) no
C10 N2 C6 . . 117.3(5) no
C10 N2 Fe . . 128.0(4) no
C6 N2 Fe . . 114.6(4) no
C15 N3 C11 . . 117.0(5) no
C15 N3 Fe . . 114.9(4) no
C11 N3 Fe . . 127.3(4) no
C20 N4 C16 . . 118.4(5) no
C20 N4 Fe . . 126.9(4) no
C16 N4 Fe . . 114.5(3) no
C21 N5 C25 . . 117.1(5) no
C21 N5 Fe . . 127.2(4) no
C25 N5 Fe . . 115.5(4) no
C30 N6 C26 . . 116.7(5) no
C30 N6 Fe . . 127.5(4) no
C26 N6 Fe . . 115.6(4) no
N1 C1 C2 . . 123.2(6) no
N1 C1 H1 . . 118.4 no
C2 C1 H1 . . 118.4 no
C3 C2 C1 . . 117.7(7) no
C3 C2 H2 . . 121.2 no
C1 C2 H2 . . 121.2 no
C4 C3 C2 . . 120.2(6) no
C4 C3 H3 . . 119.9 no
C2 C3 H3 . . 119.9 no
C3 C4 C5 . . 118.5(6) no
C3 C4 H4 . . 120.7 no
C5 C4 H4 . . 120.7 no
N1 C5 C4 . . 122.1(6) no
N1 C5 C6 . . 114.1(5) no
C4 C5 C6 . . 123.7(6) no
N2 C6 C7 . . 120.6(6) no
N2 C6 C5 . . 114.5(5) no
C7 C6 C5 . . 124.8(6) no
C8 C7 C6 . . 120.8(6) no
C8 C7 H7 . . 119.6 no
C6 C7 H7 . . 119.6 no
C7 C8 C9 . . 118.8(6) no
C7 C8 H8 . . 120.6 no
C9 C8 H8 . . 120.6 no
C8 C9 C10 . . 119.3(6) no
C8 C9 H9 . . 120.4 no
C10 C9 H9 . . 120.4 no
N2 C10 C9 . . 123.3(6) no
N2 C10 H10 . . 118.4 no
C9 C10 H10 . . 118.4 no
N3 C11 C12 . . 122.9(6) no
N3 C11 H11 . . 118.5 no
C12 C11 H11 . . 118.5 no
C11 C12 C13 . . 119.4(6) no
C11 C12 H12 . . 120.3 no
C13 C12 H12 . . 120.3 no
C14 C13 C12 . . 119.3(6) no
C14 C13 H13 . . 120.3 no
C12 C13 H13 . . 120.3 no
C13 C14 C15 . . 119.0(6) no
C13 C14 H14 . . 120.5 no
C15 C14 H14 . . 120.5 no
N3 C15 C14 . . 122.4(5) no
N3 C15 C16 . . 114.8(5) no
C14 C15 C16 . . 122.8(5) no
N4 C16 C17 . . 121.7(5) no
N4 C16 C15 . . 113.8(5) no
C17 C16 C15 . . 124.4(6) no
C16 C17 C18 . . 118.8(6) no
C16 C17 H17 . . 120.6 no
C18 C17 H17 . . 120.6 no
C19 C18 C17 . . 120.3(6) no
C19 C18 H18 . . 119.8 no
C17 C18 H18 . . 119.8 no
C18 C19 C20 . . 119.4(6) no
C18 C19 H19 . . 120.3 no
C20 C19 H19 . . 120.3 no
N4 C20 C19 . . 121.3(6) no
N4 C20 H20 . . 119.4 no
C19 C20 H20 . . 119.4 no
N5 C21 C22 . . 122.8(6) no
N5 C21 H21 . . 118.6 no
C22 C21 H21 . . 118.6 no
C21 C22 C23 . . 119.4(7) no
C21 C22 H22 . . 120.3 no
C23 C22 H22 . . 120.3 no
C24 C23 C22 . . 119.6(7) no
C24 C23 H23 . . 120.2 no
C22 C23 H23 . . 120.2 no
C23 C24 C25 . . 119.6(7) no
C23 C24 H24 . . 120.2 no
C25 C24 H24 . . 120.2 no
N5 C25 C24 . . 121.5(6) no
N5 C25 C26 . . 114.0(5) no
C24 C25 C26 . . 124.4(5) no
N6 C26 C27 . . 122.5(6) no
N6 C26 C25 . . 113.6(5) no
C27 C26 C25 . . 123.9(6) no
C28 C27 C26 . . 118.6(7) no
C28 C27 H27 . . 120.7 no
C26 C27 H27 . . 120.7 no
C29 C28 C27 . . 119.3(6) no
C29 C28 H28 . . 120.4 no
C27 C28 H28 . . 120.4 no
C28 C29 C30 . . 119.6(6) no
C28 C29 H29 . . 120.2 no
C30 C29 H29 . . 120.2 no
N6 C30 C29 . . 123.3(7) no
N6 C30 H30 . . 118.4 no
C29 C30 H30 . . 118.4 no

loop_
_geom_bond_atom_site_label_1
_geom_bond_atom_site_label_2
_geom_bond_site_symmetry_2
_geom_bond_distance
_geom_bond_publ_flag
Fe N5 . 1.968(5) ?
Fe N3 . 1.971(4) ?
Fe N2 . 1.973(5) ?
Fe N4 . 1.978(4) ?
Fe N6 . 1.975(5) ?
Fe N1 . 1.990(5) ?
V1 O3 . 1.626(5) ?
V1 O2 . 1.633(5) ?
V1 O1 . 1.786(5) ?
V1 O4 . 1.794(5) ?
V2 O6 . 1.625(6) ?
V2 O5 . 1.656(6) ?
V2 O1 5_566 1.765(5) ?
V2 O4 . 1.799(5) ?
O1 V2 5_566 1.765(5) ?
N1 C1 . 1.330(8) no
N1 C5 . 1.345(7) no
N2 C10 . 1.334(7) no
N2 C6 . 1.363(7) no
N3 C15 . 1.344(7) no
N3 C11 . 1.366(7) no
N4 C20 . 1.342(7) no
N4 C16 . 1.365(7) no
N5 C21 . 1.355(7) no
N5 C25 . 1.347(7) no
N6 C30 . 1.339(7) no
N6 C26 . 1.347(7) no
C1 C2 . 1.390(9) no
C1 H1 . 0.9300 no
C2 C3 . 1.366(10) no
C2 H2 . 0.9300 no
C3 C4 . 1.376(10) no
C3 H3 . 0.9300 no
C4 C5 . 1.382(8) no
C4 H4 . 0.9300 no
C5 C6 . 1.459(9) no
C6 C7 . 1.388(8) no
C7 C8 . 1.353(9) no
C7 H7 . 0.9300 no
C8 C9 . 1.354(10) no
C8 H8 . 0.9300 no
C9 C10 . 1.380(8) no
C9 H9 . 0.9300 no
C10 H10 . 0.9300 no
C11 C12 . 1.359(8) no
C11 H11 . 0.9300 no
C12 C13 . 1.375(10) no
C12 H12 . 0.9300 no
C13 C14 . 1.365(9) no
C13 H13 . 0.9300 no
C14 C15 . 1.396(8) no
C14 H14 . 0.9300 no
C15 C16 . 1.460(8) no
C16 C17 . 1.375(8) no
C17 C18 . 1.370(9) no
C17 H17 . 0.9300 no
C18 C19 . 1.350(10) no
C18 H18 . 0.9300 no
C19 C20 . 1.396(9) no
C19 H19 . 0.9300 no
C20 H20 . 0.9300 no
C21 C22 . 1.362(9) no
C21 H21 . 0.9300 no
C22 C23 . 1.367(10) no
C22 H22 . 0.9300 no
C23 C24 . 1.341(9) no
C23 H23 . 0.9300 no
C24 C25 . 1.402(8) no
C24 H24 . 0.9300 no
C25 C26 . 1.473(8) no
C26 C27 . 1.392(8) no
C27 C28 . 1.382(9) no
C27 H27 . 0.9300 no
C28 C29 . 1.339(10) no
C28 H28 . 0.9300 no
C29 C30 . 1.381(9) no
C29 H29 . 0.9300 no
C30 H30 . 0.9300 no
